data_4309430
loop_
_publ_author_name
'Sounak Sarkar'
'Biprajit Sarkar'
'Nripen Chanda'
'Sanjib Kar'
'Shaikh M. Mobin'
'Jan Fiedler'
'Wolfgang Kaim'
'Goutam Kumar Lahiri'

_publ_section_title
;
Complex Series [Ru(tpy)(dpk)(X)]n+ (tpy = 2,2':6',2''-Terpyridine;
dpk = 2,2'-Dipyridyl Ketone; X = Cl-, CH3CN, NO2-, NO+, NO., NO-):
Substitution and Electron Transfer, Structure, and Spectroscopy
;
_journal_name_full 'Inorganic Chemistry'
_journal_page_first 6092
_journal_page_last 6099
_journal_paper_doi 10.1021/ic050533e
_journal_volume 44
_journal_year 2005
_chemical_formula_sum 'C26 H19 Cl N6 O7 Ru'
_chemical_formula_weight 663.99
_chemical_name_systematic
; 
 ? 
;
_space_group_IT_number 14
_symmetry_cell_setting monoclinic
_symmetry_space_group_name_Hall '-P 2yn'
_symmetry_space_group_name_H-M 'P 1 21/n 1'
_atom_sites_solution_hydrogens geom
_atom_sites_solution_primary direct
_atom_sites_solution_secondary difmap
_audit_creation_method SHELXL-97
_cell_angle_alpha 90.00
_cell_angle_beta 105.503(11)
_cell_angle_gamma 90.00
_cell_formula_units_Z 4
_cell_length_a 8.6950(7)
_cell_length_b 19.8760(19)
_cell_length_c 15.630(3)
_cell_measurement_reflns_used 25
_cell_measurement_temperature 293(2)
_cell_measurement_theta_max 13.7900
_cell_measurement_theta_min 5.7800
_cell_volume 2602.9(6)
_computing_cell_refinement 'Argus (Nonius, MACH3 software)'
_computing_data_collection 'Argus (Nonius, MACH3 software)'
_computing_data_reduction 'Maxus (Nonius software)'
_computing_molecular_graphics Ortep
_computing_publication_material Shelx97
_computing_structure_refinement 'SHELXL-97 (Sheldrick, 1997)'
_computing_structure_solution 'SHELXS-97 (Sheldrick, 1990)'
_diffrn_ambient_temperature 293(2)
_diffrn_measured_fraction_theta_full 0.967
_diffrn_measured_fraction_theta_max 0.967
_diffrn_measurement_device_type 'Nonius MACH3'
_diffrn_measurement_method \w/q-scan
_diffrn_radiation_monochromator graphite
_diffrn_radiation_source 'fine-focus sealed tube'
_diffrn_radiation_type MoK\a
_diffrn_radiation_wavelength 0.71073
_diffrn_reflns_av_R_equivalents 0.0193
_diffrn_reflns_av_sigmaI/netI 0.0434
_diffrn_reflns_limit_h_max 10
_diffrn_reflns_limit_h_min -9
_diffrn_reflns_limit_k_max 23
_diffrn_reflns_limit_k_min 0
_diffrn_reflns_limit_l_max 0
_diffrn_reflns_limit_l_min -18
_diffrn_reflns_number 4743
_diffrn_reflns_theta_full 24.93
_diffrn_reflns_theta_max 24.93
_diffrn_reflns_theta_min 1.69
_diffrn_standards_decay_% <3%
_diffrn_standards_interval_time 3600
_diffrn_standards_number 3
_exptl_absorpt_coefficient_mu 0.764
_exptl_absorpt_correction_T_max 0.9105
_exptl_absorpt_correction_T_min 0.8031
_exptl_absorpt_correction_type psi-scan
_exptl_crystal_colour Black
_exptl_crystal_density_diffrn 1.694
_exptl_crystal_density_method 'not measured'
_exptl_crystal_description Block
_exptl_crystal_F_000 1336
_exptl_crystal_size_max 0.30
_exptl_crystal_size_mid 0.30
_exptl_crystal_size_min 0.13
_refine_diff_density_max 1.332
_refine_diff_density_min -0.726
_refine_diff_density_rms 0.097
_refine_ls_extinction_method none
_refine_ls_goodness_of_fit_ref 1.057
_refine_ls_hydrogen_treatment mixed
_refine_ls_matrix_type full
_refine_ls_number_parameters 370
_refine_ls_number_reflns 4572
_refine_ls_number_restraints 0
_refine_ls_restrained_S_all 1.057
_refine_ls_R_factor_all 0.0740
_refine_ls_R_factor_gt 0.0444
_refine_ls_shift/su_max 0.036
_refine_ls_shift/su_mean 0.001
_refine_ls_structure_factor_coef Fsqd
_refine_ls_weighting_details 'w=1/[\s^2^(Fo^2^)+(0.0685P)^2^+4.1662P] where P=(Fo^2^+2Fc^2^)/3'
_refine_ls_weighting_scheme calc
_refine_ls_wR_factor_gt 0.1160
_refine_ls_wR_factor_ref 0.1278
_reflns_number_gt 3502
_reflns_number_total 4572
_reflns_threshold_expression >2sigma(I)
_cod_data_source_file ic050533esi20050407_095741.cif
_cod_data_source_block gk221
_cod_depositor_comments
;
The following automatic conversions were performed:
'_symmetry_cell_setting' value 'Monoclinic' changed to 'monoclinic'
according to '/home/saulius/struct/CIF-dictionaries/cif_core.dic'
dictionary named 'cif_core.dic' version 2.4.1 from
2010-06-29.

'_exptl_absorpt_correction_type' value 'Psi-scan' changed to
'psi-scan' according to
'/home/saulius/struct/CIF-dictionaries/cif_core.dic' dictionary named
'cif_core.dic' version 2.4.1 from 2010-06-29.

Automatic conversion script
Id: cif_fix_enum 1527 2010-12-29 10:47:43Z saulius 

The following automatic conversions were performed:

'_refine_ls_weighting_scheme' value 'calc
w=1/[\s^2^(Fo^2^)+(0.0685P)^2^+4.1662P] where P=(Fo^2^+2Fc^2^)/3' was
changed to 'calc'. New tag '_refine_ls_weighting_details' was
created. The value of the new tag was set to
'w=1/[\s^2^(Fo^2^)+(0.0685P)^2^+4.1662P] where P=(Fo^2^+2Fc^2^)/3'.

Automatic conversion script
Id: cif_fix_values 3143 2015-03-26 13:38:13Z robertas 
;
_cod_original_cell_volume 2602.9(5)
_cod_original_sg_symbol_H-M 'P 21/n'
_cod_database_code 4309430

loop_
_symmetry_equiv_pos_as_xyz
'x, y, z'
'-x+1/2, y+1/2, -z+1/2'
'-x, -y, -z'
'x-1/2, -y-1/2, z-1/2'

loop_
_atom_site_label
_atom_site_type_symbol
_atom_site_fract_x
_atom_site_fract_y
_atom_site_fract_z
_atom_site_U_iso_or_equiv
_atom_site_adp_type
_atom_site_occupancy
_atom_site_calc_flag
_atom_site_refinement_flags
_atom_site_disorder_assembly
_atom_site_disorder_group
Ru1 Ru 0.68026(4) 0.110305(18) 0.28874(2) 0.02932(14) Uani 1 d . . .
N1 N 0.7772(5) 0.20650(19) 0.2822(3) 0.0340(9) Uani 1 d . . .
N2 N 0.6744(5) 0.1339(2) 0.4177(3) 0.0349(9) Uani 1 d . . .
N3 N 0.9064(5) 0.06730(19) 0.3125(3) 0.0339(9) Uani 1 d . . .
N4 N 0.6848(5) 0.08808(19) 0.1672(3) 0.0339(9) Uani 1 d . . .
N5 N 0.4546(5) 0.1420(2) 0.2204(3) 0.0374(9) Uani 1 d . . .
N6 N 0.5942(5) 0.0162(2) 0.2978(3) 0.0402(10) Uani 1 d . . .
O1 O 1.0514(5) 0.2096(3) 0.4937(3) 0.0780(15) Uani 1 d . . .
O2 O 0.4921(5) -0.00911(19) 0.2358(3) 0.0550(10) Uani 1 d . . .
O3 O 0.6449(5) -0.0177(2) 0.3667(3) 0.0586(11) Uani 1 d . . .
O4 O 1.1888(13) -0.1516(8) 0.1657(10) 0.259(6) Uani 1 d . . .
O5 O 0.9929(15) -0.1021(3) 0.0975(5) 0.220(6) Uani 1 d . . .
O6 O 1.0259(18) -0.1626(6) 0.2295(6) 0.239(6) Uani 1 d . . .
O7 O 0.9665(12) -0.2138(3) 0.0992(5) 0.186(5) Uani 1 d . . .
Cl1 Cl 1.0304(2) -0.15815(8) 0.14526(11) 0.0694(5) Uani 1 d . . .
C1 C 0.7392(6) 0.2416(3) 0.2060(3) 0.0419(12) Uani 1 d . . .
H1 H 0.6616 0.2246 0.1578 0.050 Uiso 1 calc R . .
C2 C 0.8118(7) 0.3027(3) 0.1963(4) 0.0470(14) Uani 1 d . . .
H2 H 0.7809 0.3263 0.1431 0.056 Uiso 1 calc R . .
C3 C 0.9280(7) 0.3272(3) 0.2653(4) 0.0490(14) Uani 1 d . . .
H3 H 0.9797 0.3672 0.2597 0.059 Uiso 1 calc R . .
C4 C 0.9682(7) 0.2918(3) 0.3440(4) 0.0460(13) Uani 1 d . . .
H4 H 1.0492 0.3072 0.3916 0.055 Uiso 1 calc R . .
C5 C 0.8867(6) 0.2328(2) 0.3515(3) 0.0359(11) Uani 1 d . . .
C6 C 0.9213(7) 0.2013(3) 0.4414(3) 0.0445(13) Uani 1 d . . .
C7 C 0.7916(6) 0.1684(2) 0.4741(3) 0.0382(11) Uani 1 d . . .
C8 C 0.7976(8) 0.1774(3) 0.5632(4) 0.0525(15) Uani 1 d . . .
H8 H 0.8828 0.1998 0.6012 0.063 Uiso 1 calc R . .
C9 C 0.6745(8) 0.1525(3) 0.5939(4) 0.0570(16) Uani 1 d . . .
H9 H 0.6750 0.1581 0.6531 0.068 Uiso 1 calc R . .
C10 C 0.5516(8) 0.1195(3) 0.5363(4) 0.0525(15) Uani 1 d . . .
H10 H 0.4659 0.1035 0.5553 0.063 Uiso 1 calc R . .
C11 C 0.5562(7) 0.1103(3) 0.4496(4) 0.0427(12) Uani 1 d . . .
H11 H 0.4734 0.0867 0.4114 0.051 Uiso 1 calc R . .
C12 C 1.0076(6) 0.0509(3) 0.3900(4) 0.0426(12) Uani 1 d . . .
H12 H 0.9801 0.0613 0.4421 0.051 Uiso 1 calc R . .
C13 C 1.1518(6) 0.0190(3) 0.3964(4) 0.0516(14) Uani 1 d . . .
H13 H 1.2203 0.0089 0.4516 0.062 Uiso 1 calc R . .
C14 C 1.1919(7) 0.0029(3) 0.3206(4) 0.0548(15) Uani 1 d . . .
H14 H 1.2888 -0.0181 0.3235 0.066 Uiso 1 calc R . .
C15 C 1.0886(7) 0.0176(3) 0.2398(4) 0.0493(14) Uani 1 d . . .
H15 H 1.1154 0.0068 0.1877 0.059 Uiso 1 calc R . .
C16 C 0.9443(6) 0.0486(2) 0.2360(3) 0.0378(11) Uani 1 d . . .
C17 C 0.8176(6) 0.0613(2) 0.1528(3) 0.0385(12) Uani 1 d . . .
C18 C 0.8223(8) 0.0461(3) 0.0674(4) 0.0543(15) Uani 1 d . . .
H18 H 0.9147 0.0289 0.0565 0.065 Uiso 1 calc R . .
C19 C 0.6880(8) 0.0570(3) -0.0016(4) 0.0588(16) Uani 1 d . . .
H19 H 0.6899 0.0473 -0.0595 0.071 Uiso 1 calc R . .
C20 C 0.5509(8) 0.0822(3) 0.0149(4) 0.0513(14) Uani 1 d . . .
H20 H 0.4596 0.0888 -0.0315 0.062 Uiso 1 calc R . .
C21 C 0.5508(6) 0.0976(2) 0.1012(3) 0.0406(12) Uani 1 d . . .
C22 C 0.4183(6) 0.1263(2) 0.1315(3) 0.0403(12) Uani 1 d . . .
C23 C 0.2686(7) 0.1390(3) 0.0771(4) 0.0544(15) Uani 1 d . . .
H23 H 0.2452 0.1276 0.0173 0.065 Uiso 1 calc R . .
C24 C 0.1524(7) 0.1686(3) 0.1100(4) 0.0607(17) Uani 1 d . . .
H24 H 0.0508 0.1768 0.0733 0.073 Uiso 1 calc R . .
C25 C 0.1909(7) 0.1855(3) 0.1982(5) 0.0563(16) Uani 1 d . . .
H25 H 0.1154 0.2057 0.2222 0.068 Uiso 1 calc R . .
C26 C 0.3432(6) 0.1724(3) 0.2513(4) 0.0443(12) Uani 1 d . . .
H26 H 0.3689 0.1854 0.3106 0.053 Uiso 1 calc R . .

loop_
_atom_site_aniso_label
_atom_site_aniso_U_11
_atom_site_aniso_U_22
_atom_site_aniso_U_33
_atom_site_aniso_U_23
_atom_site_aniso_U_13
_atom_site_aniso_U_12
Ru1 0.0339(2) 0.0253(2) 0.0289(2) 0.00051(16) 0.00852(15) -0.00221(16)
N1 0.041(2) 0.030(2) 0.032(2) 0.0002(17) 0.0107(18) -0.0017(18)
N2 0.042(2) 0.029(2) 0.035(2) 0.0022(17) 0.0118(19) 0.0003(18)
N3 0.033(2) 0.030(2) 0.039(2) 0.0036(17) 0.0103(18) -0.0011(17)
N4 0.046(2) 0.0262(19) 0.029(2) -0.0004(16) 0.0085(18) -0.0053(17)
N5 0.041(2) 0.028(2) 0.040(2) 0.0000(18) 0.0056(19) -0.0042(18)
N6 0.047(3) 0.031(2) 0.049(3) 0.002(2) 0.023(2) -0.002(2)
O1 0.063(3) 0.109(4) 0.050(3) 0.010(3) -0.005(2) -0.035(3)
O2 0.055(2) 0.038(2) 0.070(3) -0.015(2) 0.012(2) -0.0151(18)
O3 0.083(3) 0.041(2) 0.055(3) 0.0129(19) 0.024(2) -0.006(2)
O4 0.131(8) 0.323(17) 0.348(18) 0.006(14) 0.105(10) -0.026(10)
O5 0.361(14) 0.060(4) 0.129(6) -0.013(4) -0.128(8) -0.006(6)
O6 0.411(18) 0.226(12) 0.083(6) -0.011(6) 0.069(8) -0.089(12)
O7 0.318(12) 0.063(4) 0.099(5) 0.012(3) -0.079(6) -0.043(6)
Cl1 0.0827(12) 0.0556(9) 0.0545(9) 0.0087(8) -0.0086(8) -0.0091(8)
C1 0.044(3) 0.040(3) 0.041(3) 0.008(2) 0.011(2) -0.003(2)
C2 0.056(3) 0.033(3) 0.056(4) 0.011(2) 0.022(3) -0.003(3)
C3 0.056(3) 0.032(3) 0.066(4) 0.000(3) 0.030(3) -0.011(2)
C4 0.052(3) 0.038(3) 0.050(3) -0.013(3) 0.018(3) -0.012(2)
C5 0.040(3) 0.030(2) 0.040(3) -0.003(2) 0.015(2) -0.002(2)
C6 0.051(3) 0.043(3) 0.036(3) -0.003(2) 0.005(2) -0.009(3)
C7 0.049(3) 0.034(3) 0.031(3) 0.000(2) 0.010(2) -0.001(2)
C8 0.080(4) 0.044(3) 0.034(3) -0.007(2) 0.017(3) -0.010(3)
C9 0.085(4) 0.056(4) 0.038(3) 0.000(3) 0.030(3) -0.002(3)
C10 0.069(4) 0.050(3) 0.050(3) 0.007(3) 0.036(3) 0.001(3)
C11 0.048(3) 0.037(3) 0.047(3) 0.002(2) 0.020(2) 0.000(2)
C12 0.044(3) 0.042(3) 0.043(3) 0.002(2) 0.013(2) 0.001(2)
C13 0.039(3) 0.053(3) 0.059(4) 0.006(3) 0.006(3) 0.001(3)
C14 0.040(3) 0.049(3) 0.078(4) 0.002(3) 0.019(3) 0.006(3)
C15 0.049(3) 0.039(3) 0.065(4) -0.004(3) 0.026(3) -0.001(2)
C16 0.040(3) 0.034(3) 0.044(3) -0.002(2) 0.019(2) -0.006(2)
C17 0.051(3) 0.031(2) 0.040(3) -0.003(2) 0.022(2) -0.008(2)
C18 0.068(4) 0.051(3) 0.053(4) -0.007(3) 0.030(3) 0.001(3)
C19 0.090(5) 0.056(4) 0.034(3) -0.006(3) 0.023(3) -0.013(3)
C20 0.069(4) 0.046(3) 0.035(3) -0.001(3) 0.007(3) -0.016(3)
C21 0.050(3) 0.036(3) 0.034(3) -0.001(2) 0.008(2) -0.007(2)
C22 0.046(3) 0.027(2) 0.041(3) 0.006(2) 0.000(2) -0.004(2)
C23 0.054(4) 0.051(3) 0.047(3) 0.005(3) -0.005(3) -0.006(3)
C24 0.050(4) 0.053(4) 0.067(4) 0.015(3) -0.007(3) 0.002(3)
C25 0.045(3) 0.044(3) 0.078(4) 0.007(3) 0.013(3) 0.007(3)
C26 0.047(3) 0.036(3) 0.050(3) -0.001(2) 0.012(3) 0.005(2)

loop_
_atom_type_symbol
_atom_type_description
_atom_type_scat_dispersion_real
_atom_type_scat_dispersion_imag
_atom_type_scat_source
C C 0.0033 0.0016 'International Tables Vol C Tables 4.2.6.8 and 6.1.1.4'
H H 0.0000 0.0000 'International Tables Vol C Tables 4.2.6.8 and 6.1.1.4'
O O 0.0106 0.0060 'International Tables Vol C Tables 4.2.6.8 and 6.1.1.4'
N N 0.0061 0.0033 'International Tables Vol C Tables 4.2.6.8 and 6.1.1.4'
Ru Ru -1.2594 0.8363 'International Tables Vol C Tables 4.2.6.8 and 6.1.1.4'
Cl Cl 0.1484 0.1585 'International Tables Vol C Tables 4.2.6.8 and 6.1.1.4'

loop_
_geom_angle_atom_site_label_1
_geom_angle_atom_site_label_2
_geom_angle_atom_site_label_3
_geom_angle
_geom_angle_site_symmetry_1
_geom_angle_site_symmetry_3
_geom_angle_publ_flag
N4 Ru1 N6 87.90(16) . . ?
N4 Ru1 N5 80.20(17) . . ?
N6 Ru1 N5 90.00(17) . . ?
N4 Ru1 N3 79.49(16) . . ?
N6 Ru1 N3 87.56(16) . . ?
N5 Ru1 N3 159.62(16) . . ?
N4 Ru1 N2 179.77(16) . . ?
N6 Ru1 N2 92.01(16) . . ?
N5 Ru1 N2 99.59(16) . . ?
N3 Ru1 N2 100.72(16) . . ?
N4 Ru1 N1 92.59(15) . . ?
N6 Ru1 N1 177.97(17) . . ?
N5 Ru1 N1 92.03(15) . . ?
N3 Ru1 N1 90.59(15) . . ?
N2 Ru1 N1 87.50(15) . . ?
C1 N1 C5 117.8(4) . . ?
C1 N1 Ru1 120.6(3) . . ?
C5 N1 Ru1 121.4(3) . . ?
C11 N2 C7 117.2(4) . . ?
C11 N2 Ru1 120.0(3) . . ?
C7 N2 Ru1 122.6(3) . . ?
C12 N3 C16 118.1(4) . . ?
C12 N3 Ru1 128.6(3) . . ?
C16 N3 Ru1 113.0(3) . . ?
C17 N4 C21 122.3(4) . . ?
C17 N4 Ru1 119.5(3) . . ?
C21 N4 Ru1 118.2(3) . . ?
C26 N5 C22 118.3(4) . . ?
C26 N5 Ru1 129.1(4) . . ?
C22 N5 Ru1 112.5(3) . . ?
O2 N6 O3 118.1(4) . . ?
O2 N6 Ru1 121.5(3) . . ?
O3 N6 Ru1 120.4(3) . . ?
O6 Cl1 O4 94.1(8) . . ?
O6 Cl1 O5 122.8(7) . . ?
O4 Cl1 O5 97.8(8) . . ?
O6 Cl1 O7 110.8(6) . . ?
O4 Cl1 O7 117.2(8) . . ?
O5 Cl1 O7 112.4(4) . . ?
N1 C1 C2 122.5(5) . . ?
N1 C1 H1 118.8 . . ?
C2 C1 H1 118.8 . . ?
C3 C2 C1 119.2(5) . . ?
C3 C2 H2 120.4 . . ?
C1 C2 H2 120.4 . . ?
C2 C3 C4 118.9(5) . . ?
C2 C3 H3 120.5 . . ?
C4 C3 H3 120.5 . . ?
C3 C4 C5 119.5(5) . . ?
C3 C4 H4 120.2 . . ?
C5 C4 H4 120.2 . . ?
N1 C5 C4 121.8(5) . . ?
N1 C5 C6 121.2(4) . . ?
C4 C5 C6 117.0(5) . . ?
O1 C6 C5 119.5(5) . . ?
O1 C6 C7 118.6(5) . . ?
C5 C6 C7 121.3(4) . . ?
N2 C7 C8 122.7(5) . . ?
N2 C7 C6 120.3(4) . . ?
C8 C7 C6 116.9(5) . . ?
C9 C8 C7 118.6(6) . . ?
C9 C8 H8 120.7 . . ?
C7 C8 H8 120.7 . . ?
C10 C9 C8 119.1(5) . . ?
C10 C9 H9 120.4 . . ?
C8 C9 H9 120.4 . . ?
C9 C10 C11 119.2(5) . . ?
C9 C10 H10 120.4 . . ?
C11 C10 H10 120.4 . . ?
N2 C11 C10 123.0(5) . . ?
N2 C11 H11 118.5 . . ?
C10 C11 H11 118.5 . . ?
N3 C12 C13 122.8(5) . . ?
N3 C12 H12 118.6 . . ?
C13 C12 H12 118.6 . . ?
C14 C13 C12 118.9(5) . . ?
C14 C13 H13 120.5 . . ?
C12 C13 H13 120.5 . . ?
C13 C14 C15 119.6(5) . . ?
C13 C14 H14 120.2 . . ?
C15 C14 H14 120.2 . . ?
C14 C15 C16 119.8(6) . . ?
C14 C15 H15 120.1 . . ?
C16 C15 H15 120.1 . . ?
N3 C16 C15 120.6(5) . . ?
N3 C16 C17 115.0(4) . . ?
C15 C16 C17 124.4(5) . . ?
N4 C17 C18 119.8(5) . . ?
N4 C17 C16 113.0(4) . . ?
C18 C17 C16 127.1(5) . . ?
C19 C18 C17 119.0(6) . . ?
C19 C18 H18 120.5 . . ?
C17 C18 H18 120.5 . . ?
C18 C19 C20 120.3(5) . . ?
C18 C19 H19 119.8 . . ?
C20 C19 H19 119.8 . . ?
C19 C20 C21 119.2(6) . . ?
C19 C20 H20 120.4 . . ?
C21 C20 H20 120.4 . . ?
N4 C21 C20 119.3(5) . . ?
N4 C21 C22 113.6(4) . . ?
C20 C21 C22 127.1(5) . . ?
N5 C22 C23 120.4(5) . . ?
N5 C22 C21 115.1(4) . . ?
C23 C22 C21 124.5(5) . . ?
C22 C23 C24 120.9(6) . . ?
C22 C23 H23 119.5 . . ?
C24 C23 H23 119.5 . . ?
C25 C24 C23 118.2(6) . . ?
C25 C24 H24 120.9 . . ?
C23 C24 H24 120.9 . . ?
C24 C25 C26 119.6(6) . . ?
C24 C25 H25 120.2 . . ?
C26 C25 H25 120.2 . . ?
N5 C26 C25 122.5(6) . . ?
N5 C26 H26 118.8 . . ?
C25 C26 H26 118.8 . . ?

loop_
_geom_bond_atom_site_label_1
_geom_bond_atom_site_label_2
_geom_bond_distance
_geom_bond_site_symmetry_2
_geom_bond_publ_flag
Ru1 N4 1.961(4) . ?
Ru1 N6 2.033(4) . ?
Ru1 N5 2.066(4) . ?
Ru1 N3 2.084(4) . ?
Ru1 N2 2.084(4) . ?
Ru1 N1 2.103(4) . ?
N1 C1 1.343(6) . ?
N1 C5 1.343(6) . ?
N2 C11 1.341(6) . ?
N2 C7 1.343(6) . ?
N3 C12 1.334(6) . ?
N3 C16 1.373(6) . ?
N4 C17 1.343(6) . ?
N4 C21 1.347(6) . ?
N5 C26 1.337(6) . ?
N5 C22 1.375(6) . ?
N6 O2 1.233(6) . ?
N6 O3 1.247(5) . ?
O1 C6 1.216(6) . ?
O4 Cl1 1.334(10) . ?
O5 Cl1 1.332(7) . ?
O6 Cl1 1.331(9) . ?
O7 Cl1 1.355(6) . ?
C1 C2 1.394(7) . ?
C1 H1 0.9300 . ?
C2 C3 1.357(8) . ?
C2 H2 0.9300 . ?
C3 C4 1.378(8) . ?
C3 H3 0.9300 . ?
C4 C5 1.391(7) . ?
C4 H4 0.9300 . ?
C5 C6 1.494(7) . ?
C6 C7 1.506(7) . ?
C7 C8 1.393(7) . ?
C8 C9 1.376(8) . ?
C8 H8 0.9300 . ?
C9 C10 1.368(9) . ?
C9 H9 0.9300 . ?
C10 C11 1.378(8) . ?
C10 H10 0.9300 . ?
C11 H11 0.9300 . ?
C12 C13 1.385(8) . ?
C12 H12 0.9300 . ?
C13 C14 1.360(8) . ?
C13 H13 0.9300 . ?
C14 C15 1.371(9) . ?
C14 H14 0.9300 . ?
C15 C16 1.386(7) . ?
C15 H15 0.9300 . ?
C16 C17 1.484(7) . ?
C17 C18 1.380(7) . ?
C18 C19 1.378(9) . ?
C18 H18 0.9300 . ?
C19 C20 1.379(9) . ?
C19 H19 0.9300 . ?
C20 C21 1.384(7) . ?
C20 H20 0.9300 . ?
C21 C22 1.473(8) . ?
C22 C23 1.374(7) . ?
C23 C24 1.382(9) . ?
C23 H23 0.9300 . ?
C24 C25 1.370(9) . ?
C24 H24 0.9300 . ?
C25 C26 1.386(8) . ?
C25 H25 0.9300 . ?
C26 H26 0.9300 . ?

loop_
_geom_hbond_atom_site_label_D
_geom_hbond_atom_site_label_H
_geom_hbond_atom_site_label_A
_geom_hbond_distance_DH
_geom_hbond_distance_HA
_geom_hbond_distance_DA
_geom_hbond_angle_DHA
_geom_hbond_site_symmetry_A
C10 H10 O3 0.93 2.44 3.272(7) 149.0 3_656
C8 H8 O6 0.93 2.66 3.205(11) 118.5 3_756
C23 H23 O5 0.93 2.40 3.137(9) 135.7 3_655

loop_
_geom_torsion_atom_site_label_1
_geom_torsion_atom_site_label_2
_geom_torsion_atom_site_label_3
_geom_torsion_atom_site_label_4
_geom_torsion
_geom_torsion_site_symmetry_1
_geom_torsion_site_symmetry_2
_geom_torsion_site_symmetry_3
_geom_torsion_site_symmetry_4
_geom_torsion_publ_flag
N4 Ru1 N1 C1 35.4(4) . . . . ?
N6 Ru1 N1 C1 139(4) . . . . ?
N5 Ru1 N1 C1 -44.9(4) . . . . ?
N3 Ru1 N1 C1 114.9(4) . . . . ?
N2 Ru1 N1 C1 -144.4(4) . . . . ?
N4 Ru1 N1 C5 -140.0(4) . . . . ?
N6 Ru1 N1 C5 -36(5) . . . . ?
N5 Ru1 N1 C5 139.8(4) . . . . ?
N3 Ru1 N1 C5 -60.4(4) . . . . ?
N2 Ru1 N1 C5 40.3(4) . . . . ?
N4 Ru1 N2 C11 31(35) . . . . ?
N6 Ru1 N2 C11 -36.3(4) . . . . ?
N5 Ru1 N2 C11 54.0(4) . . . . ?
N3 Ru1 N2 C11 -124.2(4) . . . . ?
N1 Ru1 N2 C11 145.7(4) . . . . ?
N4 Ru1 N2 C7 -153(42) . . . . ?
N6 Ru1 N2 C7 138.8(4) . . . . ?
N5 Ru1 N2 C7 -130.9(4) . . . . ?
N3 Ru1 N2 C7 50.9(4) . . . . ?
N1 Ru1 N2 C7 -39.2(4) . . . . ?
N4 Ru1 N3 C12 -171.3(4) . . . . ?
N6 Ru1 N3 C12 -82.9(4) . . . . ?
N5 Ru1 N3 C12 -166.4(4) . . . . ?
N2 Ru1 N3 C12 8.6(4) . . . . ?
N1 Ru1 N3 C12 96.2(4) . . . . ?
N4 Ru1 N3 C16 2.1(3) . . . . ?
N6 Ru1 N3 C16 90.4(3) . . . . ?
N5 Ru1 N3 C16 7.0(6) . . . . ?
N2 Ru1 N3 C16 -178.0(3) . . . . ?
N1 Ru1 N3 C16 -90.4(3) . . . . ?
N6 Ru1 N4 C17 -90.9(4) . . . . ?
N5 Ru1 N4 C17 178.7(4) . . . . ?
N3 Ru1 N4 C17 -3.0(3) . . . . ?
N2 Ru1 N4 C17 -159(100) . . . . ?
N1 Ru1 N4 C17 87.1(4) . . . . ?
N6 Ru1 N4 C21 86.1(4) . . . . ?
N5 Ru1 N4 C21 -4.2(3) . . . . ?
N3 Ru1 N4 C21 174.0(4) . . . . ?
N2 Ru1 N4 C21 18(35) . . . . ?
N1 Ru1 N4 C21 -95.9(4) . . . . ?
N4 Ru1 N5 C26 -176.5(5) . . . . ?
N6 Ru1 N5 C26 95.6(4) . . . . ?
N3 Ru1 N5 C26 178.6(4) . . . . ?
N2 Ru1 N5 C26 3.6(4) . . . . ?
N1 Ru1 N5 C26 -84.2(4) . . . . ?
N4 Ru1 N5 C22 5.8(3) . . . . ?
N6 Ru1 N5 C22 -82.1(3) . . . . ?
N3 Ru1 N5 C22 0.9(6) . . . . ?
N2 Ru1 N5 C22 -174.1(3) . . . . ?
N1 Ru1 N5 C22 98.1(3) . . . . ?
N4 Ru1 N6 O2 -41.6(4) . . . . ?
N5 Ru1 N6 O2 38.6(4) . . . . ?
N3 Ru1 N6 O2 -121.2(4) . . . . ?
N2 Ru1 N6 O2 138.1(4) . . . . ?
N1 Ru1 N6 O2 -146(4) . . . . ?
N4 Ru1 N6 O3 137.9(4) . . . . ?
N5 Ru1 N6 O3 -141.9(4) . . . . ?
N3 Ru1 N6 O3 58.3(4) . . . . ?
N2 Ru1 N6 O3 -42.3(4) . . . . ?
N1 Ru1 N6 O3 34(5) . . . . ?
C5 N1 C1 C2 1.6(7) . . . . ?
Ru1 N1 C1 C2 -173.9(4) . . . . ?
N1 C1 C2 C3 1.6(8) . . . . ?
C1 C2 C3 C4 -1.6(8) . . . . ?
C2 C3 C4 C5 -1.5(8) . . . . ?
C1 N1 C5 C4 -4.9(7) . . . . ?
Ru1 N1 C5 C4 170.6(4) . . . . ?
C1 N1 C5 C6 172.5(5) . . . . ?
Ru1 N1 C5 C6 -12.0(6) . . . . ?
C3 C4 C5 N1 4.9(8) . . . . ?
C3 C4 C5 C6 -172.6(5) . . . . ?
N1 C5 C6 O1 154.4(5) . . . . ?
C4 C5 C6 O1 -28.0(8) . . . . ?
N1 C5 C6 C7 -35.1(7) . . . . ?
C4 C5 C6 C7 142.4(5) . . . . ?
C11 N2 C7 C8 3.0(7) . . . . ?
Ru1 N2 C7 C8 -172.2(4) . . . . ?
C11 N2 C7 C6 -175.0(5) . . . . ?
Ru1 N2 C7 C6 9.8(6) . . . . ?
O1 C6 C7 N2 -152.9(5) . . . . ?
C5 C6 C7 N2 36.5(7) . . . . ?
O1 C6 C7 C8 29.0(8) . . . . ?
C5 C6 C7 C8 -141.5(5) . . . . ?
N2 C7 C8 C9 -2.9(9) . . . . ?
C6 C7 C8 C9 175.1(5) . . . . ?
C7 C8 C9 C10 0.4(9) . . . . ?
C8 C9 C10 C11 1.8(9) . . . . ?
C7 N2 C11 C10 -0.6(7) . . . . ?
Ru1 N2 C11 C10 174.8(4) . . . . ?
C9 C10 C11 N2 -1.8(9) . . . . ?
C16 N3 C12 C13 3.3(7) . . . . ?
Ru1 N3 C12 C13 176.4(4) . . . . ?
N3 C12 C13 C14 -0.9(8) . . . . ?
C12 C13 C14 C15 -0.7(9) . . . . ?
C13 C14 C15 C16 -0.2(9) . . . . ?
C12 N3 C16 C15 -4.1(7) . . . . ?
Ru1 N3 C16 C15 -178.3(4) . . . . ?
C12 N3 C16 C17 173.0(4) . . . . ?
Ru1 N3 C16 C17 -1.1(5) . . . . ?
C14 C15 C16 N3 2.7(8) . . . . ?
C14 C15 C16 C17 -174.2(5) . . . . ?
C21 N4 C17 C18 3.7(7) . . . . ?
Ru1 N4 C17 C18 -179.4(4) . . . . ?
C21 N4 C17 C16 -173.7(4) . . . . ?
Ru1 N4 C17 C16 3.2(5) . . . . ?
N3 C16 C17 N4 -1.2(6) . . . . ?
C15 C16 C17 N4 175.8(5) . . . . ?
N3 C16 C17 C18 -178.4(5) . . . . ?
C15 C16 C17 C18 -1.3(8) . . . . ?
N4 C17 C18 C19 -1.9(8) . . . . ?
C16 C17 C18 C19 175.1(5) . . . . ?
C17 C18 C19 C20 -0.4(9) . . . . ?
C18 C19 C20 C21 1.2(9) . . . . ?
C17 N4 C21 C20 -3.0(7) . . . . ?
Ru1 N4 C21 C20 -179.9(4) . . . . ?
C17 N4 C21 C22 178.9(4) . . . . ?
Ru1 N4 C21 C22 1.9(5) . . . . ?
C19 C20 C21 N4 0.5(8) . . . . ?
C19 C20 C21 C22 178.4(5) . . . . ?
C26 N5 C22 C23 -2.9(7) . . . . ?
Ru1 N5 C22 C23 175.1(4) . . . . ?
C26 N5 C22 C21 175.5(4) . . . . ?
Ru1 N5 C22 C21 -6.5(5) . . . . ?
N4 C21 C22 N5 3.3(6) . . . . ?
C20 C21 C22 N5 -174.7(5) . . . . ?
N4 C21 C22 C23 -178.4(5) . . . . ?
C20 C21 C22 C23 3.6(9) . . . . ?
N5 C22 C23 C24 0.9(8) . . . . ?
C21 C22 C23 C24 -177.4(5) . . . . ?
C22 C23 C24 C25 0.7(9) . . . . ?
C23 C24 C25 C26 -0.2(9) . . . . ?
C22 N5 C26 C25 3.4(7) . . . . ?
Ru1 N5 C26 C25 -174.2(4) . . . . ?
C24 C25 C26 N5 -1.9(8) . . . . ?
